data_4518435
loop_
_publ_author_name
'Gupta, Saswata'
'Sabbasani, Venkata R.'
'Su, Siyuan'
'Wink, Donald J.'
'Lee, Daesung'

_publ_section_title
;
 Alkene-Chelated Ruthenium Alkylidenes: A Missing Link to New Catalysts
;
_journal_issue 4
_journal_name_full 'ACS Catalysis'
_journal_page_first 1977
_journal_page_last 1987
_journal_paper_doi 10.1021/acscatal.0c04972
_journal_volume 11
_journal_year 2021
_chemical_formula_sum 'C59 H75 Cl4 N3 O7 Ru S'
_chemical_formula_weight 1213.15
_chemical_name_common vs_gh_2
_space_group_crystal_system triclinic
_space_group_IT_number 2
_space_group_name_Hall '-P 1'
_space_group_name_H-M_alt 'P -1'
_atom_sites_solution_hydrogens geom
_audit_creation_method 'APEX3 v2015.5-2'
_cell_angle_alpha 90.610(9)
_cell_angle_beta 105.904(8)
_cell_angle_gamma 113.609(8)
_cell_formula_units_Z 2
_cell_length_a 12.580(3)
_cell_length_b 13.814(4)
_cell_length_c 19.537(5)
_cell_measurement_reflns_used 9888
_cell_measurement_temperature 200.(2)
_cell_measurement_theta_max 28.6416
_cell_measurement_theta_min 2.3407
_cell_volume 2963.8(14)
_computing_cell_refinement 'SAINT V8.34A (Bruker AXS Inc., 2013)'
_computing_data_reduction 'SAINT V8.34A (Bruker AXS Inc., 2013)'
_computing_structure_refinement 'SHELXL-2014/7 (Sheldrick, 2014)'
_diffrn_ambient_temperature 200.(2)
_diffrn_detector_area_resol_mean 8.3330
_diffrn_measured_fraction_theta_full 0.978
_diffrn_measured_fraction_theta_max 0.978
_diffrn_measurement_device_type 'Bruker SMART X2S'
_diffrn_radiation_type MoK\a
_diffrn_radiation_wavelength 0.71073
_diffrn_reflns_av_R_equivalents 0.1693
_diffrn_reflns_av_unetI/netI 0.1386
_diffrn_reflns_limit_h_max 16
_diffrn_reflns_limit_h_min -16
_diffrn_reflns_limit_k_max 17
_diffrn_reflns_limit_k_min -17
_diffrn_reflns_limit_l_max 24
_diffrn_reflns_limit_l_min -24
_diffrn_reflns_number 60461
_diffrn_reflns_theta_full 27.10
_diffrn_reflns_theta_max 27.10
_diffrn_reflns_theta_min 1.09
_exptl_absorpt_coefficient_mu 0.533
_exptl_absorpt_correction_T_max 0.92
_exptl_absorpt_correction_T_min 0.49
_exptl_absorpt_correction_type multi-scan
_exptl_absorpt_process_details 'SADABS V2014/5 (Bruker AXS Inc.)'
_exptl_crystal_colour black
_exptl_crystal_density_diffrn 1.359
_exptl_crystal_density_method 'not measured'
_exptl_crystal_description needle
_exptl_crystal_F_000 1268
_exptl_crystal_size_max 0.600
_exptl_crystal_size_mid 0.380
_exptl_crystal_size_min 0.160
_refine_diff_density_max 1.448
_refine_diff_density_min -1.684
_refine_ls_extinction_method none
_refine_ls_goodness_of_fit_ref 1.203
_refine_ls_hydrogen_treatment constr
_refine_ls_matrix_type full
_refine_ls_number_parameters 689
_refine_ls_number_reflns 12790
_refine_ls_number_restraints 0
_refine_ls_restrained_S_all 1.203
_refine_ls_R_factor_all 0.1357
_refine_ls_R_factor_gt 0.0872
_refine_ls_shift/su_max 0.019
_refine_ls_shift/su_mean 0.001
_refine_ls_structure_factor_coef Fsqd
_refine_ls_weighting_details 'w=1/[\s^2^(Fo^2^)+(0.1000P)^2^+0.5315P] where P=(Fo^2^+2Fc^2^)/3'
_refine_ls_weighting_scheme calc
_refine_ls_wR_factor_gt 0.2108
_refine_ls_wR_factor_ref 0.2415
_reflns_number_gt 8360
_reflns_number_total 12790
_reflns_threshold_expression 'I > 2\s(I)'
_cod_data_source_file cs0c04972_si_008.cif
_cod_data_source_block Compound10r'
_cod_depositor_comments 'Adding full bibliography for 4518430--4518444.cif.'
_cod_original_cell_volume 2963.8(13)
_cod_database_code 4518435
_publ_contact_phone 312-413-7383
_publ_contact_fax 312-996-0431
_publ_contact_email dwink@uic.edu

loop_
_space_group_symop_operation_xyz
'x, y, z'
'-x, -y, -z'

loop_
_atom_site_type_symbol
_atom_site_label
_atom_site_fract_x
_atom_site_fract_y
_atom_site_fract_z
_atom_site_U_iso_or_equiv
_atom_site_adp_type
_atom_site_calc_flag
_atom_site_refinement_flags_adp
_atom_site_refinement_flags_occupancy
_atom_site_refinement_flags_posn
_atom_site_occupancy
_atom_site_disorder_assembly
_atom_site_disorder_group
Ru Ru01 0.37036(4) 0.75540(4) 0.68606(2) 0.01845(16) Uani d . . . 1 . .
Cl Cl1 0.53146(14) 0.93116(11) 0.70076(8) 0.0287(4) Uani d . . . 1 . .
Cl Cl2 0.20609(14) 0.58630(12) 0.63953(8) 0.0288(4) Uani d . . . 1 . .
S S1 0.46499(14) 0.49136(12) 0.83921(9) 0.0257(4) Uani d . . . 1 . .
O O1 0.3990(5) 1.0546(4) 0.8099(3) 0.0422(13) Uani d . . . 1 . .
O O2 0.5719(4) 0.8801(4) 0.8877(3) 0.0368(11) Uani d . . . 1 . .
O O3 0.7478(5) 1.0019(4) 0.8778(3) 0.0405(12) Uani d . . . 1 . .
O O4 0.7326(5) 0.7856(4) 0.9701(2) 0.0396(12) Uani d . . . 1 . .
O O5 0.7583(4) 0.6840(4) 0.8911(2) 0.0333(11) Uani d . . . 1 . .
O O6 0.5353(4) 0.4655(3) 0.9015(3) 0.0367(12) Uani d . . . 1 . .
O O7 0.4984(4) 0.5029(4) 0.7747(2) 0.0339(11) Uani d . . . 1 . .
N N1 0.4691(4) 0.6078(4) 0.8655(3) 0.0198(10) Uani d . . . 1 . .
N N2 0.4926(5) 0.7194(4) 0.5678(3) 0.0281(12) Uani d . . . 1 . .
N N3 0.3408(5) 0.7623(4) 0.5258(3) 0.0272(12) Uani d . . . 1 . .
C C1 0.4672(5) 0.7150(4) 0.7609(3) 0.0185(12) Uani d . . . 1 . .
C C2 0.4100(5) 0.6573(4) 0.8127(3) 0.0190(12) Uani d . . . 1 . .
C C3 0.4502(6) 0.6216(5) 0.9361(3) 0.0281(14) Uani d . . . 1 . .
H H3A 0.4908 0.6982 0.9557 0.034 Uiso calc U . R 1 . .
H H3B 0.488 0.5834 0.9701 0.034 Uiso calc U . R 1 . .
C C4 0.3169(6) 0.5796(5) 0.9297(3) 0.0270(14) Uani d . . . 1 . .
H H4A 0.3085 0.5941 0.9772 0.032 Uiso calc U . R 1 . .
H H4B 0.2789 0.5012 0.9159 0.032 Uiso calc U . R 1 . .
C C5 0.2471(6) 0.6295(5) 0.8737(3) 0.0291(15) Uani d . . . 1 . .
C C6 0.3114(5) 0.6690(5) 0.8172(3) 0.0216(13) Uani d . . . 1 . .
C C7 0.2662(6) 0.7291(5) 0.7647(3) 0.0235(13) Uani d . . . 1 . .
H H7 0.1757 0.6981 0.743 0.028 Uiso calc U . R 1 . .
C C8 0.3259(6) 0.8391(5) 0.7648(3) 0.0223(13) Uani d . . . 1 . .
H H8 0.3946 0.8789 0.8092 0.027 Uiso calc U . R 1 . .
C C9 0.2543(6) 0.8974(5) 0.7298(3) 0.0248(14) Uani d . . . 1 . .
C C10 0.1467(6) 0.8499(5) 0.6733(3) 0.0295(15) Uani d . . . 1 . .
H H10 0.1214 0.7785 0.653 0.035 Uiso calc U . R 1 . .
C C11 0.0744(6) 0.9037(6) 0.6454(4) 0.0367(17) Uani d . . . 1 . .
H H11 -0.0002 0.8682 0.6081 0.044 Uiso calc U . R 1 . .
C C12 0.1116(7) 1.0080(6) 0.6721(4) 0.0406(18) Uani d . . . 1 . .
H H12 0.0636 1.0456 0.6534 0.049 Uiso calc U . R 1 . .
C C13 0.2198(7) 1.0574(6) 0.7266(4) 0.0402(18) Uani d . . . 1 . .
H H13 0.2465 1.1302 0.7445 0.048 Uiso calc U . R 1 . .
C C14 0.2904(6) 1.0046(5) 0.7560(4) 0.0302(15) Uani d . . . 1 . .
C C15 0.3956(8) 1.1141(7) 0.8704(4) 0.047(2) Uani d . . . 1 . .
H H15 0.3205 1.1275 0.8567 0.057 Uiso calc U . R 1 . .
C C16 0.3921(13) 1.0449(9) 0.9300(6) 0.097(4) Uani d . . . 1 . .
H H16A 0.3131 0.983 0.9171 0.146 Uiso calc U . R 1 . .
H H16B 0.4037 1.0863 0.9746 0.146 Uiso calc U . R 1 . .
H H16C 0.4572 1.0207 0.9369 0.146 Uiso calc U . R 1 . .
C C17 0.5036(10) 1.2154(7) 0.8903(5) 0.072(3) Uani d . . . 1 . .
H H17A 0.5768 1.2017 0.9019 0.108 Uiso calc U . R 1 . .
H H17B 0.5043 1.2552 0.9324 0.108 Uiso calc U . R 1 . .
H H17C 0.5022 1.2571 0.8501 0.108 Uiso calc U . R 1 . .
C C18 0.6037(5) 0.7478(5) 0.7744(3) 0.0222(13) Uani d . . . 1 . .
H H18A 0.6253 0.7852 0.7339 0.027 Uiso calc U . R 1 . .
H H18B 0.615 0.6812 0.7707 0.027 Uiso calc U . R 1 . .
C C19 0.7014(6) 0.8194(5) 0.8458(3) 0.0256(14) Uani d . . . 1 . .
C C20 0.8227(6) 0.8715(5) 0.8270(4) 0.0315(15) Uani d . . . 1 . .
H H20A 0.8327 0.8152 0.8012 0.038 Uiso calc U . R 1 . .
H H20B 0.8156 0.9233 0.7934 0.038 Uiso calc U . R 1 . .
C C21 0.9364(7) 0.9282(6) 0.8893(4) 0.047(2) Uani d . . . 1 . .
H H21 0.9355 0.9769 0.9236 0.056 Uiso calc U . R 1 . .
C C22 1.0336(10) 0.9149(11) 0.8990(7) 0.103(4) Uani d . . . 1 . .
H H22A 1.0375 0.8667 0.8658 0.123 Uiso calc U . R 1 . .
H H22B 1.1023 0.9531 0.9395 0.123 Uiso calc U . R 1 . .
C C23 0.6645(6) 0.9022(5) 0.8722(3) 0.0267(14) Uani d . . . 1 . .
C C24 0.7159(8) 1.0847(6) 0.9010(5) 0.050(2) Uani d . . . 1 . .
H H24A 0.6894 1.0687 0.9445 0.06 Uiso calc U . R 1 . .
H H24B 0.6493 1.0902 0.8626 0.06 Uiso calc U . R 1 . .
C C25 0.8304(10) 1.1872(6) 0.9172(5) 0.070(3) Uani d . . . 1 . .
H H25A 0.8905 1.1853 0.9608 0.105 Uiso calc U . R 1 . .
H H25B 0.811 1.2477 0.9245 0.105 Uiso calc U . R 1 . .
H H25C 0.8639 1.1948 0.8768 0.105 Uiso calc U . R 1 . .
C C26 0.7282(6) 0.7597(5) 0.9100(4) 0.0290(15) Uani d . . . 1 . .
C C27 0.8076(7) 0.6366(6) 0.9508(4) 0.0446(19) Uani d . . . 1 . .
H H27A 0.746 0.601 0.9756 0.054 Uiso calc U . R 1 . .
H H27B 0.8803 0.6923 0.986 0.054 Uiso calc U . R 1 . .
C C28 0.8403(11) 0.5592(9) 0.9208(6) 0.084(4) Uani d . . . 1 . .
H H28A 0.7671 0.5033 0.8874 0.126 Uiso calc U . R 1 . .
H H28B 0.8765 0.5271 0.9598 0.126 Uiso calc U . R 1 . .
H H28C 0.8992 0.5951 0.8952 0.126 Uiso calc U . R 1 . .
C C29 0.3140(6) 0.3913(5) 0.8162(3) 0.0259(14) Uani d . . . 1 . .
C C30 0.2339(7) 0.3819(5) 0.7490(3) 0.0335(16) Uani d . . . 1 . .
H H30 0.2594 0.4293 0.716 0.04 Uiso calc U . R 1 . .
C C31 0.1162(7) 0.3027(6) 0.7305(4) 0.0398(18) Uani d . . . 1 . .
H H31 0.0614 0.2962 0.6844 0.048 Uiso calc U . R 1 . .
C C32 0.0768(7) 0.2325(5) 0.7779(4) 0.0374(17) Uani d . . . 1 . .
C C33 0.1587(6) 0.2443(5) 0.8452(4) 0.0332(16) Uani d . . . 1 . .
H H33 0.1331 0.197 0.8783 0.04 Uiso calc U . R 1 . .
C C34 0.2757(6) 0.3226(5) 0.8651(4) 0.0288(15) Uani d . . . 1 . .
H H34 0.3299 0.3299 0.9115 0.035 Uiso calc U . R 1 . .
C C35 -0.0503(8) 0.1430(7) 0.7550(5) 0.065(3) Uani d . . . 1 . .
H H35A -0.0697 0.1122 0.7974 0.098 Uiso calc U . R 1 . .
H H35B -0.0542 0.0878 0.7213 0.098 Uiso calc U . R 1 . .
H H35C -0.1093 0.1713 0.7316 0.098 Uiso calc U . R 1 . .
C C36 0.2441(9) 0.7254(6) 0.9113(4) 0.053(2) Uani d . . . 1 . .
H H36A 0.3269 0.7821 0.9293 0.08 Uiso calc U . R 1 . .
H H36B 0.2114 0.7041 0.9516 0.08 Uiso calc U . R 1 . .
H H36C 0.1922 0.7517 0.8771 0.08 Uiso calc U . R 1 . .
C C37 0.1150(7) 0.5457(7) 0.8387(4) 0.049(2) Uani d . . . 1 . .
H H37A 0.0703 0.5772 0.8039 0.073 Uiso calc U . R 1 . .
H H37B 0.075 0.5229 0.876 0.073 Uiso calc U . R 1 . .
H H37C 0.116 0.484 0.8142 0.073 Uiso calc U . R 1 . .
C C38 0.4072(5) 0.7402(4) 0.5858(3) 0.0224(13) Uani d . . . 1 . .
C C39 0.4784(7) 0.7159(7) 0.4901(4) 0.0408(18) Uani d . . . 1 . .
H H39A 0.4425 0.6416 0.4661 0.049 Uiso calc U . R 1 . .
H H39B 0.5573 0.7563 0.4812 0.049 Uiso calc U . R 1 . .
C C40 0.3919(7) 0.7690(6) 0.4653(4) 0.0401(18) Uani d . . . 1 . .
H H40A 0.436 0.844 0.4586 0.048 Uiso calc U . R 1 . .
H H40B 0.3276 0.7298 0.4199 0.048 Uiso calc U . R 1 . .
C C41 0.2237(6) 0.7676(5) 0.5106(3) 0.0236(13) Uani d . . . 1 . .
C C42 0.1192(6) 0.6749(5) 0.4779(3) 0.0284(15) Uani d . . . 1 . .
C C43 0.0066(6) 0.6810(5) 0.4600(3) 0.0317(15) Uani d . . . 1 . .
H H43 -0.0659 0.6177 0.441 0.038 Uiso calc U . R 1 . .
C C44 -0.0019(6) 0.7789(5) 0.4695(3) 0.0324(15) Uani d . . . 1 . .
C C45 0.1050(6) 0.8696(5) 0.4950(4) 0.0333(16) Uani d . . . 1 . .
H H45 0.101 0.9367 0.4979 0.04 Uiso calc U . R 1 . .
C C46 0.2194(6) 0.8668(5) 0.5166(3) 0.0307(15) Uani d . . . 1 . .
C C47 0.3315(7) 0.9693(5) 0.5458(4) 0.047(2) Uani d . . . 1 . .
H H47A 0.3745 0.9657 0.5951 0.071 Uiso calc U . R 1 . .
H H47B 0.3079 1.0289 0.5455 0.071 Uiso calc U . R 1 . .
H H47C 0.3851 0.9801 0.5157 0.071 Uiso calc U . R 1 . .
C C48 -0.1256(7) 0.7807(7) 0.4514(4) 0.047(2) Uani d . . . 1 . .
H H48A -0.1687 0.7417 0.4843 0.071 Uiso calc U . R 1 . .
H H48B -0.1726 0.7469 0.4019 0.071 Uiso calc U . R 1 . .
H H48C -0.1158 0.8548 0.4564 0.071 Uiso calc U . R 1 . .
C C49 0.1251(7) 0.5713(5) 0.4586(4) 0.0387(17) Uani d . . . 1 . .
H H49A 0.1897 0.5632 0.4962 0.058 Uiso calc U . R 1 . .
H H49B 0.1426 0.5721 0.4127 0.058 Uiso calc U . R 1 . .
H H49C 0.0469 0.5116 0.4544 0.058 Uiso calc U . R 1 . .
C C50 0.5827(6) 0.6868(5) 0.6091(3) 0.0270(14) Uani d . . . 1 . .
C C51 0.5490(6) 0.5794(5) 0.6188(3) 0.0300(15) Uani d . . . 1 . .
C C52 0.6405(6) 0.5496(6) 0.6546(4) 0.0358(16) Uani d . . . 1 . .
H H52 0.6194 0.478 0.664 0.043 Uiso calc U . R 1 . .
C C53 0.7610(7) 0.6214(6) 0.6770(4) 0.0377(17) Uani d . . . 1 . .
C C54 0.7917(7) 0.7268(6) 0.6644(4) 0.0399(17) Uani d . . . 1 . .
H H54 0.8746 0.7769 0.6804 0.048 Uiso calc U . R 1 . .
C C55 0.7033(6) 0.7595(5) 0.6291(4) 0.0311(15) Uani d . . . 1 . .
C C56 0.7404(7) 0.8753(6) 0.6168(4) 0.0413(18) Uani d . . . 1 . .
H H56A 0.82 0.9195 0.6512 0.062 Uiso calc U . R 1 . .
H H56B 0.6797 0.899 0.6236 0.062 Uiso calc U . R 1 . .
H H56C 0.7452 0.8821 0.5677 0.062 Uiso calc U . R 1 . .
C C57 0.8615(8) 0.5898(8) 0.7181(5) 0.058(2) Uani d . . . 1 . .
H H57A 0.825 0.5196 0.7332 0.087 Uiso calc U . R 1 . .
H H57B 0.9145 0.6427 0.7606 0.087 Uiso calc U . R 1 . .
H H57C 0.9096 0.5866 0.687 0.087 Uiso calc U . R 1 . .
C C58 0.4187(7) 0.4980(6) 0.5916(4) 0.0427(19) Uani d . . . 1 . .
H H58A 0.3671 0.5237 0.6088 0.064 Uiso calc U . R 1 . .
H H58B 0.4123 0.4305 0.6095 0.064 Uiso calc U . R 1 . .
H H58C 0.3921 0.487 0.539 0.064 Uiso calc U . R 1 . .
C C59 0.5639(12) 0.1908(7) 0.7121(6) 0.088(4) Uani d . . . 1 . .
H H59A 0.5535 0.1361 0.6746 0.105 Uiso calc U . R 1 . .
H H59B 0.5422 0.1544 0.7529 0.105 Uiso calc U . R 1 . .
Cl Cl3 0.4675(4) 0.2495(2) 0.67799(18) 0.1013(11) Uani d . . . 1 . .
Cl Cl4 0.7163(4) 0.2835(3) 0.7413(2) 0.1289(14) Uani d . . . 1 . .

loop_
_atom_site_aniso_label
_atom_site_aniso_U_11
_atom_site_aniso_U_22
_atom_site_aniso_U_33
_atom_site_aniso_U_12
_atom_site_aniso_U_13
_atom_site_aniso_U_23
Ru01 0.0229(3) 0.0176(2) 0.0150(3) 0.00751(19) 0.00720(19) 0.00775(18)
Cl1 0.0332(9) 0.0180(7) 0.0295(9) 0.0044(6) 0.0108(7) 0.0090(6)
Cl2 0.0284(8) 0.0240(7) 0.0241(8) 0.0022(6) 0.0061(6) 0.0042(6)
S1 0.0288(8) 0.0200(7) 0.0317(9) 0.0111(7) 0.0128(7) 0.0113(7)
O1 0.044(3) 0.038(3) 0.045(3) 0.023(2) 0.006(2) -0.012(2)
O2 0.038(3) 0.034(3) 0.034(3) 0.011(2) 0.009(2) 0.001(2)
O3 0.041(3) 0.025(2) 0.049(3) 0.009(2) 0.011(2) 0.002(2)
O4 0.043(3) 0.050(3) 0.020(3) 0.015(2) 0.006(2) 0.009(2)
O5 0.033(3) 0.038(3) 0.032(3) 0.016(2) 0.011(2) 0.019(2)
O6 0.035(3) 0.028(2) 0.049(3) 0.018(2) 0.007(2) 0.019(2)
O7 0.041(3) 0.030(2) 0.036(3) 0.013(2) 0.024(2) 0.010(2)
N1 0.026(3) 0.019(2) 0.018(3) 0.010(2) 0.009(2) 0.011(2)
N2 0.035(3) 0.039(3) 0.013(3) 0.017(3) 0.008(2) 0.007(2)
N3 0.031(3) 0.035(3) 0.016(3) 0.011(2) 0.011(2) 0.011(2)
C1 0.027(3) 0.014(3) 0.014(3) 0.006(2) 0.010(2) 0.004(2)
C2 0.025(3) 0.015(3) 0.015(3) 0.007(2) 0.007(2) 0.005(2)
C3 0.037(4) 0.030(3) 0.019(3) 0.013(3) 0.012(3) 0.012(3)
C4 0.039(4) 0.027(3) 0.022(3) 0.016(3) 0.016(3) 0.011(3)
C5 0.039(4) 0.035(4) 0.028(4) 0.023(3) 0.021(3) 0.018(3)
C6 0.027(3) 0.021(3) 0.016(3) 0.008(3) 0.006(3) 0.007(2)
C7 0.025(3) 0.029(3) 0.023(3) 0.012(3) 0.016(3) 0.011(3)
C8 0.033(3) 0.025(3) 0.015(3) 0.012(3) 0.017(3) 0.008(2)
C9 0.030(3) 0.029(3) 0.027(3) 0.019(3) 0.016(3) 0.013(3)
C10 0.037(4) 0.029(3) 0.026(4) 0.015(3) 0.011(3) 0.012(3)
C11 0.030(4) 0.054(5) 0.027(4) 0.017(3) 0.010(3) 0.020(3)
C12 0.053(5) 0.048(4) 0.042(4) 0.036(4) 0.023(4) 0.025(4)
C13 0.056(5) 0.035(4) 0.047(5) 0.031(4) 0.023(4) 0.014(3)
C14 0.037(4) 0.029(3) 0.028(4) 0.014(3) 0.014(3) 0.010(3)
C15 0.065(6) 0.054(5) 0.033(4) 0.039(5) 0.011(4) -0.004(4)
C16 0.149(12) 0.080(8) 0.089(8) 0.042(8) 0.084(9) 0.030(7)
C17 0.103(9) 0.051(6) 0.057(6) 0.027(6) 0.026(6) -0.013(5)
C18 0.025(3) 0.024(3) 0.017(3) 0.006(3) 0.011(3) 0.009(2)
C19 0.026(3) 0.022(3) 0.025(3) 0.007(3) 0.008(3) 0.007(3)
C20 0.029(4) 0.030(3) 0.034(4) 0.011(3) 0.010(3) 0.008(3)
C21 0.034(4) 0.046(4) 0.048(5) 0.010(4) 0.006(4) 0.009(4)
C22 0.049(6) 0.128(11) 0.106(10) 0.032(7) -0.007(6) -0.023(8)
C23 0.028(4) 0.023(3) 0.020(3) 0.006(3) 0.002(3) 0.003(3)
C24 0.069(6) 0.029(4) 0.050(5) 0.015(4) 0.022(4) -0.001(4)
C25 0.092(8) 0.032(4) 0.075(7) 0.003(5) 0.044(6) -0.002(4)
C26 0.021(3) 0.035(4) 0.029(4) 0.010(3) 0.006(3) 0.016(3)
C27 0.040(4) 0.053(5) 0.042(4) 0.027(4) 0.002(4) 0.027(4)
C28 0.105(9) 0.112(9) 0.099(8) 0.086(8) 0.065(7) 0.076(7)
C29 0.032(3) 0.017(3) 0.030(4) 0.010(3) 0.011(3) 0.005(3)
C30 0.044(4) 0.033(4) 0.023(4) 0.014(3) 0.013(3) 0.012(3)
C31 0.038(4) 0.039(4) 0.028(4) 0.005(3) 0.006(3) 0.000(3)
C32 0.039(4) 0.031(4) 0.041(4) 0.009(3) 0.021(4) 0.004(3)
C33 0.038(4) 0.022(3) 0.039(4) 0.006(3) 0.018(3) 0.009(3)
C34 0.041(4) 0.022(3) 0.026(3) 0.014(3) 0.011(3) 0.010(3)
C35 0.041(5) 0.060(6) 0.066(6) -0.006(4) 0.016(5) -0.009(5)
C36 0.107(8) 0.057(5) 0.037(4) 0.059(5) 0.046(5) 0.026(4)
C37 0.030(4) 0.060(5) 0.058(5) 0.014(4) 0.019(4) 0.032(4)
C38 0.023(3) 0.018(3) 0.018(3) 0.002(2) 0.004(3) 0.006(2)
C39 0.044(4) 0.063(5) 0.022(4) 0.023(4) 0.018(3) 0.013(3)
C40 0.042(4) 0.059(5) 0.019(4) 0.018(4) 0.013(3) 0.018(3)
C41 0.028(3) 0.028(3) 0.015(3) 0.010(3) 0.010(3) 0.010(2)
C42 0.038(4) 0.028(3) 0.016(3) 0.010(3) 0.009(3) 0.009(3)
C43 0.030(4) 0.029(3) 0.027(4) 0.006(3) 0.003(3) 0.005(3)
C44 0.033(4) 0.035(4) 0.025(4) 0.013(3) 0.003(3) 0.012(3)
C45 0.044(4) 0.028(3) 0.029(4) 0.017(3) 0.009(3) 0.015(3)
C46 0.039(4) 0.027(3) 0.023(3) 0.012(3) 0.009(3) 0.013(3)
C47 0.045(5) 0.030(4) 0.051(5) 0.009(3) -0.002(4) 0.019(3)
C48 0.042(5) 0.053(5) 0.045(5) 0.024(4) 0.005(4) 0.001(4)
C49 0.045(4) 0.033(4) 0.029(4) 0.011(3) 0.003(3) 0.003(3)
C50 0.028(3) 0.035(4) 0.022(3) 0.015(3) 0.011(3) 0.006(3)
C51 0.033(4) 0.033(4) 0.027(4) 0.011(3) 0.017(3) 0.004(3)
C52 0.039(4) 0.034(4) 0.043(4) 0.018(3) 0.023(4) 0.012(3)
C53 0.040(4) 0.050(4) 0.036(4) 0.027(4) 0.017(3) 0.014(3)
C54 0.036(4) 0.046(4) 0.041(4) 0.015(3) 0.018(3) 0.013(3)
C55 0.035(4) 0.033(4) 0.030(4) 0.016(3) 0.017(3) 0.008(3)
C56 0.037(4) 0.036(4) 0.049(5) 0.010(3) 0.020(4) 0.016(3)
C57 0.055(5) 0.071(6) 0.061(6) 0.039(5) 0.019(5) 0.022(5)
C58 0.038(4) 0.029(4) 0.056(5) 0.009(3) 0.014(4) 0.001(3)
C59 0.163(13) 0.043(5) 0.067(7) 0.036(7) 0.062(8) 0.020(5)
Cl3 0.150(3) 0.0775(19) 0.099(2) 0.050(2) 0.067(2) 0.0526(17)
Cl4 0.149(4) 0.112(3) 0.101(3) 0.042(3) 0.020(3) 0.037(2)

loop_
_atom_type_symbol
_atom_type_description
_atom_type_scat_dispersion_real
_atom_type_scat_dispersion_imag
_atom_type_scat_source
C C 0.0033 0.0016 'International Tables Vol C Tables 4.2.6.8 and 6.1.1.4'
H H 0.0000 0.0000 'International Tables Vol C Tables 4.2.6.8 and 6.1.1.4'
N N 0.0061 0.0033 'International Tables Vol C Tables 4.2.6.8 and 6.1.1.4'
O O 0.0106 0.0060 'International Tables Vol C Tables 4.2.6.8 and 6.1.1.4'
S S 0.1246 0.1234 'International Tables Vol C Tables 4.2.6.8 and 6.1.1.4'
Cl Cl 0.1484 0.1585 'International Tables Vol C Tables 4.2.6.8 and 6.1.1.4'
Ru Ru -1.2594 0.8363 'International Tables Vol C Tables 4.2.6.8 and 6.1.1.4'

loop_
_geom_angle_atom_site_label_1
_geom_angle_atom_site_label_2
_geom_angle_atom_site_label_3
_geom_angle_site_symmetry_1
_geom_angle_site_symmetry_3
_geom_angle
_geom_angle_publ_flag
C1 Ru01 C38 . . 112.0(2) ?
C1 Ru01 C7 . . 79.5(2) ?
C38 Ru01 C7 . . 159.1(2) ?
C1 Ru01 C8 . . 90.9(2) ?
C38 Ru01 C8 . . 151.9(2) ?
C7 Ru01 C8 . . 36.6(2) ?
C1 Ru01 Cl2 . . 99.11(17) ?
C38 Ru01 Cl2 . . 84.08(16) ?
C7 Ru01 Cl2 . . 76.71(17) ?
C8 Ru01 Cl2 . . 109.12(17) ?
C1 Ru01 Cl1 . . 91.78(17) ?
C38 Ru01 Cl1 . . 82.38(16) ?
C7 Ru01 Cl1 . . 115.60(17) ?
C8 Ru01 Cl1 . . 80.70(16) ?
Cl2 Ru01 Cl1 . . 165.07(6) ?
O7 S1 O6 . . 121.1(3) ?
O7 S1 N1 . . 106.3(3) ?
O6 S1 N1 . . 105.2(3) ?
O7 S1 C29 . . 106.6(3) ?
O6 S1 C29 . . 107.3(3) ?
N1 S1 C29 . . 110.1(3) ?
C14 O1 C15 . . 115.7(6) ?
C23 O3 C24 . . 114.8(6) ?
C26 O5 C27 . . 114.5(5) ?
C2 N1 C3 . . 111.5(5) ?
C2 N1 S1 . . 118.1(4) ?
C3 N1 S1 . . 117.6(4) ?
C38 N2 C50 . . 130.7(5) ?
C38 N2 C39 . . 113.2(5) ?
C50 N2 C39 . . 115.6(5) ?
C38 N3 C41 . . 130.0(5) ?
C38 N3 C40 . . 112.5(5) ?
C41 N3 C40 . . 117.0(5) ?
C2 C1 C18 . . 118.8(5) ?
C2 C1 Ru01 . . 117.0(4) ?
C18 C1 Ru01 . . 124.0(4) ?
C6 C2 N1 . . 121.2(5) ?
C6 C2 C1 . . 116.1(5) ?
N1 C2 C1 . . 121.6(5) ?
N1 C3 C4 . . 111.6(5) ?
N1 C3 H3A . . 109.3 ?
C4 C3 H3A . . 109.3 ?
N1 C3 H3B . . 109.3 ?
C4 C3 H3B . . 109.3 ?
H3A C3 H3B . . 108.0 ?
C3 C4 C5 . . 113.4(5) ?
C3 C4 H4A . . 108.9 ?
C5 C4 H4A . . 108.9 ?
C3 C4 H4B . . 108.9 ?
C5 C4 H4B . . 108.9 ?
H4A C4 H4B . . 107.7 ?
C6 C5 C36 . . 107.6(5) ?
C6 C5 C37 . . 111.0(6) ?
C36 C5 C37 . . 108.9(6) ?
C6 C5 C4 . . 110.6(5) ?
C36 C5 C4 . . 109.6(6) ?
C37 C5 C4 . . 109.2(5) ?
C2 C6 C7 . . 116.3(5) ?
C2 C6 C5 . . 125.5(5) ?
C7 C6 C5 . . 118.2(5) ?
C8 C7 C6 . . 124.4(6) ?
C8 C7 Ru01 . . 71.9(3) ?
C6 C7 Ru01 . . 106.5(4) ?
C8 C7 H7 . . 115.0 ?
C6 C7 H7 . . 115.0 ?
Ru01 C7 H7 . . 115.0 ?
C7 C8 C9 . . 119.0(6) ?
C7 C8 Ru01 . . 71.4(3) ?
C9 C8 Ru01 . . 112.3(4) ?
C7 C8 H8 . . 115.5 ?
C9 C8 H8 . . 115.5 ?
Ru01 C8 H8 . . 115.5 ?
C10 C9 C14 . . 116.7(6) ?
C10 C9 C8 . . 123.2(6) ?
C14 C9 C8 . . 120.0(6) ?
C9 C10 C11 . . 122.2(6) ?
C9 C10 H10 . . 118.9 ?
C11 C10 H10 . . 118.9 ?
C12 C11 C10 . . 119.7(7) ?
C12 C11 H11 . . 120.1 ?
C10 C11 H11 . . 120.1 ?
C11 C12 C13 . . 118.9(7) ?
C11 C12 H12 . . 120.5 ?
C13 C12 H12 . . 120.5 ?
C12 C13 C14 . . 122.0(7) ?
C12 C13 H13 . . 119.0 ?
C14 C13 H13 . . 119.0 ?
O1 C14 C13 . . 121.9(6) ?
O1 C14 C9 . . 117.8(6) ?
C13 C14 C9 . . 120.3(6) ?
O1 C15 C17 . . 108.5(7) ?
O1 C15 C16 . . 106.4(7) ?
C17 C15 C16 . . 112.3(8) ?
O1 C15 H15 . . 109.8 ?
C17 C15 H15 . . 109.8 ?
C16 C15 H15 . . 109.8 ?
C15 C16 H16A . . 109.5 ?
C15 C16 H16B . . 109.5 ?
H16A C16 H16B . . 109.5 ?
C15 C16 H16C . . 109.5 ?
H16A C16 H16C . . 109.5 ?
H16B C16 H16C . . 109.5 ?
C15 C17 H17A . . 109.5 ?
C15 C17 H17B . . 109.5 ?
H17A C17 H17B . . 109.5 ?
C15 C17 H17C . . 109.5 ?
H17A C17 H17C . . 109.5 ?
H17B C17 H17C . . 109.5 ?
C1 C18 C19 . . 121.6(5) ?
C1 C18 H18A . . 106.9 ?
C19 C18 H18A . . 106.9 ?
C1 C18 H18B . . 106.9 ?
C19 C18 H18B . . 106.9 ?
H18A C18 H18B . . 106.7 ?
C23 C19 C26 . . 106.3(5) ?
C23 C19 C20 . . 112.3(5) ?
C26 C19 C20 . . 105.3(5) ?
C23 C19 C18 . . 111.5(5) ?
C26 C19 C18 . . 116.0(5) ?
C20 C19 C18 . . 105.4(5) ?
C21 C20 C19 . . 116.3(6) ?
C21 C20 H20A . . 108.2 ?
C19 C20 H20A . . 108.2 ?
C21 C20 H20B . . 108.2 ?
C19 C20 H20B . . 108.2 ?
H20A C20 H20B . . 107.4 ?
C22 C21 C20 . . 124.2(9) ?
C22 C21 H21 . . 117.9 ?
C20 C21 H21 . . 117.9 ?
C21 C22 H22A . . 120.0 ?
C21 C22 H22B . . 120.0 ?
H22A C22 H22B . . 120.0 ?
O2 C23 O3 . . 123.7(6) ?
O2 C23 C19 . . 123.8(6) ?
O3 C23 C19 . . 112.4(6) ?
O3 C24 C25 . . 105.7(7) ?
O3 C24 H24A . . 110.6 ?
C25 C24 H24A . . 110.6 ?
O3 C24 H24B . . 110.6 ?
C25 C24 H24B . . 110.6 ?
H24A C24 H24B . . 108.7 ?
C24 C25 H25A . . 109.5 ?
C24 C25 H25B . . 109.5 ?
H25A C25 H25B . . 109.5 ?
C24 C25 H25C . . 109.5 ?
H25A C25 H25C . . 109.5 ?
H25B C25 H25C . . 109.5 ?
O4 C26 O5 . . 125.1(6) ?
O4 C26 C19 . . 124.2(6) ?
O5 C26 C19 . . 110.3(5) ?
O5 C27 C28 . . 107.0(7) ?
O5 C27 H27A . . 110.3 ?
C28 C27 H27A . . 110.3 ?
O5 C27 H27B . . 110.3 ?
C28 C27 H27B . . 110.3 ?
H27A C27 H27B . . 108.6 ?
C27 C28 H28A . . 109.5 ?
C27 C28 H28B . . 109.5 ?
H28A C28 H28B . . 109.5 ?
C27 C28 H28C . . 109.5 ?
H28A C28 H28C . . 109.5 ?
H28B C28 H28C . . 109.5 ?
C30 C29 C34 . . 120.2(6) ?
C30 C29 S1 . . 119.2(5) ?
C34 C29 S1 . . 120.5(5) ?
C31 C30 C29 . . 119.4(6) ?
C31 C30 H30 . . 120.3 ?
C29 C30 H30 . . 120.3 ?
C30 C31 C32 . . 121.3(7) ?
C30 C31 H31 . . 119.3 ?
C32 C31 H31 . . 119.3 ?
C31 C32 C33 . . 118.1(7) ?
C31 C32 C35 . . 120.3(7) ?
C33 C32 C35 . . 121.5(7) ?
C34 C33 C32 . . 121.7(6) ?
C34 C33 H33 . . 119.2 ?
C32 C33 H33 . . 119.2 ?
C33 C34 C29 . . 119.2(6) ?
C33 C34 H34 . . 120.4 ?
C29 C34 H34 . . 120.4 ?
C32 C35 H35A . . 109.5 ?
C32 C35 H35B . . 109.5 ?
H35A C35 H35B . . 109.5 ?
C32 C35 H35C . . 109.5 ?
H35A C35 H35C . . 109.5 ?
H35B C35 H35C . . 109.5 ?
C5 C36 H36A . . 109.5 ?
C5 C36 H36B . . 109.5 ?
H36A C36 H36B . . 109.5 ?
C5 C36 H36C . . 109.5 ?
H36A C36 H36C . . 109.5 ?
H36B C36 H36C . . 109.5 ?
C5 C37 H37A . . 109.5 ?
C5 C37 H37B . . 109.5 ?
H37A C37 H37B . . 109.5 ?
C5 C37 H37C . . 109.5 ?
H37A C37 H37C . . 109.5 ?
H37B C37 H37C . . 109.5 ?
N2 C38 N3 . . 107.1(5) ?
N2 C38 Ru01 . . 133.7(4) ?
N3 C38 Ru01 . . 119.0(4) ?
N2 C39 C40 . . 101.9(5) ?
N2 C39 H39A . . 111.4 ?
C40 C39 H39A . . 111.4 ?
N2 C39 H39B . . 111.4 ?
C40 C39 H39B . . 111.4 ?
H39A C39 H39B . . 109.3 ?
N3 C40 C39 . . 101.9(5) ?
N3 C40 H40A . . 111.4 ?
C39 C40 H40A . . 111.4 ?
N3 C40 H40B . . 111.4 ?
C39 C40 H40B . . 111.4 ?
H40A C40 H40B . . 109.3 ?
C42 C41 C46 . . 121.6(6) ?
C42 C41 N3 . . 117.8(6) ?
C46 C41 N3 . . 119.5(6) ?
C41 C42 C43 . . 118.0(6) ?
C41 C42 C49 . . 122.1(6) ?
C43 C42 C49 . . 119.8(6) ?
C42 C43 C44 . . 121.6(6) ?
C42 C43 H43 . . 119.2 ?
C44 C43 H43 . . 119.2 ?
C45 C44 C43 . . 117.7(6) ?
C45 C44 C48 . . 122.7(7) ?
C43 C44 C48 . . 119.6(6) ?
C44 C45 C46 . . 122.6(6) ?
C44 C45 H45 . . 118.7 ?
C46 C45 H45 . . 118.7 ?
C41 C46 C45 . . 117.9(6) ?
C41 C46 C47 . . 122.9(6) ?
C45 C46 C47 . . 119.2(6) ?
C46 C47 H47A . . 109.5 ?
C46 C47 H47B . . 109.5 ?
H47A C47 H47B . . 109.5 ?
C46 C47 H47C . . 109.5 ?
H47A C47 H47C . . 109.5 ?
H47B C47 H47C . . 109.5 ?
C44 C48 H48A . . 109.5 ?
C44 C48 H48B . . 109.5 ?
H48A C48 H48B . . 109.5 ?
C44 C48 H48C . . 109.5 ?
H48A C48 H48C . . 109.5 ?
H48B C48 H48C . . 109.5 ?
C42 C49 H49A . . 109.5 ?
C42 C49 H49B . . 109.5 ?
H49A C49 H49B . . 109.5 ?
C42 C49 H49C . . 109.5 ?
H49A C49 H49C . . 109.5 ?
H49B C49 H49C . . 109.5 ?
C55 C50 C51 . . 121.6(6) ?
C55 C50 N2 . . 118.3(6) ?
C51 C50 N2 . . 119.4(6) ?
C52 C51 C50 . . 117.6(6) ?
C52 C51 C58 . . 120.5(6) ?
C50 C51 C58 . . 121.9(6) ?
C53 C52 C51 . . 121.6(7) ?
C53 C52 H52 . . 119.2 ?
C51 C52 H52 . . 119.2 ?
C52 C53 C54 . . 119.2(7) ?
C52 C53 C57 . . 121.8(7) ?
C54 C53 C57 . . 119.0(7) ?
C55 C54 C53 . . 120.9(7) ?
C55 C54 H54 . . 119.6 ?
C53 C54 H54 . . 119.6 ?
C54 C55 C50 . . 118.9(6) ?
C54 C55 C56 . . 119.3(6) ?
C50 C55 C56 . . 121.8(6) ?
C55 C56 H56A . . 109.5 ?
C55 C56 H56B . . 109.5 ?
H56A C56 H56B . . 109.5 ?
C55 C56 H56C . . 109.5 ?
H56A C56 H56C . . 109.5 ?
H56B C56 H56C . . 109.5 ?
C53 C57 H57A . . 109.5 ?
C53 C57 H57B . . 109.5 ?
H57A C57 H57B . . 109.5 ?
C53 C57 H57C . . 109.5 ?
H57A C57 H57C . . 109.5 ?
H57B C57 H57C . . 109.5 ?
C51 C58 H58A . . 109.5 ?
C51 C58 H58B . . 109.5 ?
H58A C58 H58B . . 109.5 ?
C51 C58 H58C . . 109.5 ?
H58A C58 H58C . . 109.5 ?
H58B C58 H58C . . 109.5 ?
Cl3 C59 Cl4 . . 112.0(5) ?
Cl3 C59 H59A . . 109.2 ?
Cl4 C59 H59A . . 109.2 ?
Cl3 C59 H59B . . 109.2 ?
Cl4 C59 H59B . . 109.2 ?
H59A C59 H59B . . 107.9 ?

loop_
_geom_bond_atom_site_label_1
_geom_bond_atom_site_label_2
_geom_bond_site_symmetry_2
_geom_bond_distance
_geom_bond_publ_flag
Ru01 C1 . 1.876(6) ?
Ru01 C38 . 2.159(6) ?
Ru01 C7 . 2.223(6) ?
Ru01 C8 . 2.230(6) ?
Ru01 Cl2 . 2.3690(16) ?
Ru01 Cl1 . 2.4103(16) ?
S1 O7 . 1.425(5) ?
S1 O6 . 1.437(5) ?
S1 N1 . 1.659(5) ?
S1 C29 . 1.771(7) ?
O1 C14 . 1.375(8) ?
O1 C15 . 1.453(8) ?
O2 C23 . 1.206(8) ?
O3 C23 . 1.336(8) ?
O3 C24 . 1.460(9) ?
O4 C26 . 1.205(8) ?
O5 C26 . 1.326(8) ?
O5 C27 . 1.456(7) ?
N1 C2 . 1.444(7) ?
N1 C3 . 1.486(7) ?
N2 C38 . 1.347(8) ?
N2 C50 . 1.433(8) ?
N2 C39 . 1.477(8) ?
N3 C38 . 1.358(8) ?
N3 C41 . 1.453(8) ?
N3 C40 . 1.481(8) ?
C1 C2 . 1.462(8) ?
C1 C18 . 1.532(8) ?
C2 C6 . 1.338(8) ?
C3 C4 . 1.506(9) ?
C3 H3A . 0.99 ?
C3 H3B . 0.99 ?
C4 C5 . 1.555(9) ?
C4 H4A . 0.99 ?
C4 H4B . 0.99 ?
C5 C6 . 1.524(8) ?
C5 C36 . 1.527(10) ?
C5 C37 . 1.545(10) ?
C6 C7 . 1.464(8) ?
C7 C8 . 1.399(8) ?
C7 H7 . 1.0 ?
C8 C9 . 1.476(8) ?
C8 H8 . 1.0 ?
C9 C10 . 1.392(9) ?
C9 C14 . 1.407(9) ?
C10 C11 . 1.398(9) ?
C10 H10 . 0.95 ?
C11 C12 . 1.369(10) ?
C11 H11 . 0.95 ?
C12 C13 . 1.377(11) ?
C12 H12 . 0.95 ?
C13 C14 . 1.379(9) ?
C13 H13 . 0.95 ?
C15 C17 . 1.460(13) ?
C15 C16 . 1.513(13) ?
C15 H15 . 1.0 ?
C16 H16A . 0.98 ?
C16 H16B . 0.98 ?
C16 H16C . 0.98 ?
C17 H17A . 0.98 ?
C17 H17B . 0.98 ?
C17 H17C . 0.98 ?
C18 C19 . 1.579(8) ?
C18 H18A . 0.99 ?
C18 H18B . 0.99 ?
C19 C23 . 1.527(9) ?
C19 C26 . 1.542(8) ?
C19 C20 . 1.554(9) ?
C20 C21 . 1.506(10) ?
C20 H20A . 0.99 ?
C20 H20B . 0.99 ?
C21 C22 . 1.272(13) ?
C21 H21 . 0.95 ?
C22 H22A . 0.95 ?
C22 H22B . 0.95 ?
C24 C25 . 1.512(11) ?
C24 H24A . 0.99 ?
C24 H24B . 0.99 ?
C25 H25A . 0.98 ?
C25 H25B . 0.98 ?
C25 H25C . 0.98 ?
C27 C28 . 1.459(12) ?
C27 H27A . 0.99 ?
C27 H27B . 0.99 ?
C28 H28A . 0.98 ?
C28 H28B . 0.98 ?
C28 H28C . 0.98 ?
C29 C30 . 1.386(9) ?
C29 C34 . 1.396(8) ?
C30 C31 . 1.385(10) ?
C30 H30 . 0.95 ?
C31 C32 . 1.390(10) ?
C31 H31 . 0.95 ?
C32 C33 . 1.391(10) ?
C32 C35 . 1.516(10) ?
C33 C34 . 1.374(9) ?
C33 H33 . 0.95 ?
C34 H34 . 0.95 ?
C35 H35A . 0.98 ?
C35 H35B . 0.98 ?
C35 H35C . 0.98 ?
C36 H36A . 0.98 ?
C36 H36B . 0.98 ?
C36 H36C . 0.98 ?
C37 H37A . 0.98 ?
C37 H37B . 0.98 ?
C37 H37C . 0.98 ?
C39 C40 . 1.521(10) ?
C39 H39A . 0.99 ?
C39 H39B . 0.99 ?
C40 H40A . 0.99 ?
C40 H40B . 0.99 ?
C41 C42 . 1.396(9) ?
C41 C46 . 1.398(9) ?
C42 C43 . 1.400(10) ?
C42 C49 . 1.511(9) ?
C43 C44 . 1.413(10) ?
C43 H43 . 0.95 ?
C44 C45 . 1.377(9) ?
C44 C48 . 1.509(10) ?
C45 C46 . 1.401(10) ?
C45 H45 . 0.95 ?
C46 C47 . 1.503(10) ?
C47 H47A . 0.98 ?
C47 H47B . 0.98 ?
C47 H47C . 0.98 ?
C48 H48A . 0.98 ?
C48 H48B . 0.98 ?
C48 H48C . 0.98 ?
C49 H49A . 0.98 ?
C49 H49B . 0.98 ?
C49 H49C . 0.98 ?
C50 C55 . 1.382(9) ?
C50 C51 . 1.402(9) ?
C51 C52 . 1.389(10) ?
C51 C58 . 1.505(9) ?
C52 C53 . 1.377(10) ?
C52 H52 . 0.95 ?
C53 C54 . 1.393(10) ?
C53 C57 . 1.526(10) ?
C54 C55 . 1.380(10) ?
C54 H54 . 0.95 ?
C55 C56 . 1.519(9) ?
C56 H56A . 0.98 ?
C56 H56B . 0.98 ?
C56 H56C . 0.98 ?
C57 H57A . 0.98 ?
C57 H57B . 0.98 ?
C57 H57C . 0.98 ?
C58 H58A . 0.98 ?
C58 H58B . 0.98 ?
C58 H58C . 0.98 ?
C59 Cl3 . 1.712(13) ?
C59 Cl4 . 1.749(13) ?
C59 H59A . 0.99 ?
C59 H59B . 0.99 ?
